data_7055408
loop_
_publ_author_name
'Mikhailov, Maksim A.'
'Brylev, Konstantin A.'
'Virovets, Alexandr V.'
'Gallyamov, Marsel R.'
'Novozhilov, Igor'
'Sokolov, Maxim N.'

_publ_section_title
;
 Complexes of {Mo6I8} with nitrophenolates: synthesis and luminescence
;
_journal_issue 2
_journal_name_full 'New J. Chem.'
_journal_page_first 1162
_journal_paper_doi 10.1039/C5NJ02246K
_journal_volume 40
_journal_year 2016
_chemical_formula_moiety 'C36 H18 I8 Mo6 N12 O30, 2(C16 H36 N), 3(C4 H8 O)'
_chemical_formula_structural (Bu4N)2[Mo6I8(C6H3(NO2)2)6]*3THF
_chemical_formula_sum 'C80 H114 I8 Mo6 N14 O33'
_chemical_formula_weight 3390.69
_chemical_name_systematic
;
 ?
;
_space_group_IT_number 15
_symmetry_cell_setting monoclinic
_symmetry_space_group_name_Hall '-C 2yc'
_symmetry_space_group_name_H-M 'C 1 2/c 1'
_atom_sites_solution_hydrogens geom
_atom_sites_solution_primary direct
_atom_sites_solution_secondary difmap
_audit_creation_method SHELXL-97
_audit_update_record
;
2014-11-04 deposited with the CCDC.
2015-11-10 downloaded from the CCDC.
;
_cell_angle_alpha 90.00
_cell_angle_beta 123.367(7)
_cell_angle_gamma 90.00
_cell_formula_units_Z 4
_cell_length_a 40.500(5)
_cell_length_b 10.2557(13)
_cell_length_c 32.799(5)
_cell_measurement_reflns_used 3794
_cell_measurement_temperature 100.0(2)
_cell_measurement_theta_max 28.1428
_cell_measurement_theta_min 2.5212
_cell_volume 11378(3)
_computing_cell_refinement 'Apex2 V.1.27 (Bruker, 2005)'
_computing_data_collection 'Apex2 V.1.27 (Bruker, 2005)'
_computing_data_reduction 'Apex2 V.1.27 (Bruker, 2005)'
_computing_molecular_graphics 'SHELXTL V6.22 (Bruker, 2000-2005)'
_computing_publication_material 'local programs'
_computing_structure_refinement 'SHELXL-97 (Sheldrick, 1997)'
_computing_structure_solution 'SHELXS-97 (Sheldrick, 1990)'
_diffrn_ambient_temperature 100.0(2)
_diffrn_detector_area_resol_mean 25
_diffrn_measured_fraction_theta_full 0.967
_diffrn_measured_fraction_theta_max 0.967
_diffrn_measurement_device_type 'Bruker ApexII Duo detector'
_diffrn_measurement_method 'combined omega- and phi-scans'
_diffrn_radiation_monochromator graphite
_diffrn_radiation_source 'fine-focus sealed tube'
_diffrn_radiation_type MoK\a
_diffrn_radiation_wavelength 0.71073
_diffrn_reflns_av_R_equivalents 0.0526
_diffrn_reflns_av_sigmaI/netI 0.0912
_diffrn_reflns_limit_h_max 48
_diffrn_reflns_limit_h_min -45
_diffrn_reflns_limit_k_max 12
_diffrn_reflns_limit_k_min -8
_diffrn_reflns_limit_l_max 39
_diffrn_reflns_limit_l_min -32
_diffrn_reflns_number 18809
_diffrn_reflns_theta_full 25.00
_diffrn_reflns_theta_max 25.00
_diffrn_reflns_theta_min 2.02
_diffrn_standards_decay_% 0
_diffrn_standards_interval_count 0
_diffrn_standards_interval_time 0
_diffrn_standards_number 0
_exptl_absorpt_coefficient_mu 2.889
_exptl_absorpt_correction_T_max 0.2627
_exptl_absorpt_correction_T_min 0.1781
_exptl_absorpt_correction_type empirical
_exptl_absorpt_process_details 'based on intensities (SADABS, Bruker, 2005)'
_exptl_crystal_density_diffrn 1.979
_exptl_crystal_density_meas ?
_exptl_crystal_density_method 'not measured'
_exptl_crystal_description lath
_exptl_crystal_F_000 6528
_exptl_crystal_size_max 0.30
_exptl_crystal_size_mid 0.11
_exptl_crystal_size_min 0.03
_refine_diff_density_max 2.576
_refine_diff_density_min -1.082
_refine_diff_density_rms 0.232
_refine_ls_extinction_method none
_refine_ls_goodness_of_fit_ref 1.085
_refine_ls_hydrogen_treatment mixed
_refine_ls_matrix_type full
_refine_ls_number_parameters 634
_refine_ls_number_reflns 9686
_refine_ls_number_restraints 12
_refine_ls_restrained_S_all 1.085
_refine_ls_R_factor_all 0.1087
_refine_ls_R_factor_gt 0.0616
_refine_ls_shift/su_max 0.002
_refine_ls_shift/su_mean 0.000
_refine_ls_structure_factor_coef Fsqd
_refine_ls_weighting_details 'calc w=1/[\s^2^(Fo^2^)+(0.0621P)^2^+198.6598P] where P=(Fo^2^+2Fc^2^)/3'
_refine_ls_weighting_scheme calc
_refine_ls_wR_factor_gt 0.1352
_refine_ls_wR_factor_ref 0.1621
_reflns_number_gt 6292
_reflns_number_total 9686
_reflns_threshold_expression >2sigma(I)
_cod_data_source_file c5nj02246k2.cif
_cod_data_source_block 4
_cod_depositor_comments
;
The following automatic conversions were performed:

'_exptl_crystal_density_meas' value 'none' was changed to '?' - the
value is perceived as not measured.

Automatic conversion script
Id: cif_fix_values 4268 2015-11-12 08:31:59Z antanas 
;
_cod_original_sg_symbol_H-M C2/c
_cod_database_code 7055408

loop_
_symmetry_equiv_pos_as_xyz
'x, y, z'
'-x, y, -z+1/2'
'x+1/2, y+1/2, z'
'-x+1/2, y+1/2, -z+1/2'
'-x, -y, -z'
'x, -y, z-1/2'
'-x+1/2, -y+1/2, -z'
'x+1/2, -y+1/2, z-1/2'

loop_
_atom_site_label
_atom_site_type_symbol
_atom_site_fract_x
_atom_site_fract_y
_atom_site_fract_z
_atom_site_U_iso_or_equiv
_atom_site_adp_type
_atom_site_occupancy
_atom_site_symmetry_multiplicity
_atom_site_calc_flag
_atom_site_refinement_flags
_atom_site_disorder_assembly
_atom_site_disorder_group
Mo1 Mo 0.24376(3) 0.65113(9) 0.04380(4) 0.0172(3) Uani 1 1 d . . .
Mo2 Mo 0.28532(3) 0.62551(9) 0.00284(4) 0.0169(3) Uani 1 1 d . . .
Mo3 Mo 0.29261(3) 0.83953(9) 0.05321(4) 0.0170(3) Uani 1 1 d . . .
I1 I 0.32486(2) 0.60692(7) 0.10426(3) 0.0220(2) Uani 1 1 d . . .
I2 I 0.23611(2) 0.42295(7) -0.00638(3) 0.0216(2) Uani 1 1 d . . .
I3 I 0.33797(2) 0.81951(7) 0.01426(3) 0.0209(2) Uani 1 1 d . . .
I4 I 0.25225(2) 0.87165(8) 0.09883(3) 0.0229(2) Uani 1 1 d . . .
O11 O 0.2389(2) 0.5333(8) 0.0928(3) 0.025(2) Uani 1 1 d . A .
O12 O 0.1097(3) 0.2997(10) 0.1174(4) 0.044(3) Uani 1 1 d . . .
O13 O 0.0975(3) 0.5065(9) 0.1176(4) 0.040(3) Uani 1 1 d . . .
O14A O 0.2322(6) 0.174(2) 0.1380(8) 0.048(6) Uiso 0.60 1 d P A 1
O15A O 0.2452(5) 0.2705(15) 0.0906(7) 0.031(4) Uiso 0.60 1 d P A 1
O14B O 0.2192(8) 0.160(2) 0.1155(10) 0.026(6) Uiso 0.40 1 d P A 2
O15B O 0.2641(9) 0.289(3) 0.1224(12) 0.055(8) Uiso 0.40 1 d P A 2
O21 O 0.3246(2) 0.4985(8) 0.0019(3) 0.025(2) Uani 1 1 d U . .
O22 O 0.4309(3) 0.0725(9) -0.0059(4) 0.043(3) Uani 1 1 d . . .
O23 O 0.4185(3) -0.0183(9) 0.0443(4) 0.042(3) Uani 1 1 d . . .
O24 O 0.3651(3) 0.4626(9) -0.0866(4) 0.046(3) Uani 1 1 d . . .
O25 O 0.3526(3) 0.6037(9) -0.0488(4) 0.046(3) Uani 1 1 d . . .
O31 O 0.3424(2) 0.9265(8) 0.1132(3) 0.026(2) Uani 1 1 d . . .
O32 O 0.4526(3) 1.3771(10) 0.2450(4) 0.048(3) Uani 1 1 d . . .
O33 O 0.3963(3) 1.4774(10) 0.2079(4) 0.048(3) Uani 1 1 d . . .
O34 O 0.4563(3) 0.9160(10) 0.2083(4) 0.041(3) Uani 1 1 d . . .
O35 O 0.4159(3) 0.8809(11) 0.1305(4) 0.050(3) Uani 1 1 d . . .
N11 N 0.1171(4) 0.4162(12) 0.1170(4) 0.035(3) Uani 1 1 d . . .
N12 N 0.2302(4) 0.2691(10) 0.1138(5) 0.037(3) Uani 1 1 d . . .
N21 N 0.4149(3) 0.0711(12) 0.0176(5) 0.036(3) Uani 1 1 d . . .
N22 N 0.3598(3) 0.4932(11) -0.0547(5) 0.035(3) Uani 1 1 d . . .
N31 N 0.4167(4) 1.3782(12) 0.2161(5) 0.041(3) Uani 1 1 d . . .
N32 N 0.4259(3) 0.9398(11) 0.1682(5) 0.028(3) Uani 1 1 d . . .
C11 C 0.2122(4) 0.5053(12) 0.1013(5) 0.024(3) Uani 1 1 d . . .
C12 C 0.2052(4) 0.3776(12) 0.1101(5) 0.025(3) Uani 1 1 d . A .
C13 C 0.1748(4) 0.3487(13) 0.1159(5) 0.028(3) Uani 1 1 d . . .
H13 H 0.1700 0.2610 0.1205 0.034 Uiso 1 1 calc R A .
C14 C 0.1510(4) 0.4487(13) 0.1148(5) 0.028(3) Uani 1 1 d . A .
C15 C 0.1574(4) 0.5740(13) 0.1073(5) 0.030(3) Uani 1 1 d . . .
H15 H 0.1408 0.6415 0.1060 0.035 Uiso 1 1 calc R A .
C16 C 0.1881(4) 0.6044(13) 0.1016(5) 0.030(3) Uani 1 1 d . A .
H16 H 0.1929 0.6928 0.0978 0.036 Uiso 1 1 calc R . .
C21 C 0.3454(3) 0.4007(11) 0.0053(5) 0.019(3) Uani 1 1 d U . .
C22 C 0.3648(4) 0.3912(12) -0.0208(5) 0.026(3) Uani 1 1 d . . .
C23 C 0.3870(4) 0.2855(11) -0.0168(5) 0.024(3) Uani 1 1 d . . .
H23 H 0.3997 0.2832 -0.0341 0.029 Uiso 1 1 calc R . .
C24 C 0.3908(4) 0.1814(12) 0.0128(5) 0.025(3) Uani 1 1 d . . .
C25 C 0.3733(4) 0.1875(12) 0.0396(5) 0.029(3) Uani 1 1 d . . .
H25 H 0.3775 0.1189 0.0615 0.035 Uiso 1 1 calc R . .
C26 C 0.3506(4) 0.2895(11) 0.0347(5) 0.024(3) Uani 1 1 d . . .
H26 H 0.3375 0.2879 0.0513 0.029 Uiso 1 1 calc R . .
C31 C 0.3587(4) 1.0316(13) 0.1357(5) 0.026(3) Uani 1 1 d . . .
C32 C 0.4012(4) 1.0462(12) 0.1658(5) 0.024(3) Uani 1 1 d . . .
C33 C 0.4194(4) 1.1569(13) 0.1926(5) 0.026(3) Uani 1 1 d . . .
H33 H 0.4474 1.1617 0.2130 0.031 Uiso 1 1 calc R . .
C34 C 0.3967(4) 1.2599(12) 0.1897(5) 0.028(3) Uani 1 1 d . . .
C35 C 0.3553(4) 1.2526(13) 0.1620(5) 0.032(3) Uani 1 1 d . . .
H35 H 0.3400 1.3242 0.1610 0.038 Uiso 1 1 calc R . .
C36 C 0.3376(4) 1.1413(11) 0.1368(5) 0.025(3) Uani 1 1 d . . .
H36 H 0.3095 1.1363 0.1190 0.030 Uiso 1 1 calc R . .
N1 N 0.4495(3) 0.7441(10) 0.3206(5) 0.032(3) Uani 1 1 d . . .
C111 C 0.4389(4) 0.6428(13) 0.3446(6) 0.035(4) Uani 1 1 d . . .
H11A H 0.4195 0.6811 0.3505 0.043 Uiso 1 1 calc R . .
H11B H 0.4630 0.6217 0.3768 0.043 Uiso 1 1 calc R . .
C112 C 0.4219(5) 0.5158(13) 0.3162(6) 0.040(4) Uani 1 1 d . . .
H11C H 0.4407 0.4770 0.3094 0.048 Uiso 1 1 calc R . .
H11D H 0.3969 0.5343 0.2846 0.048 Uiso 1 1 calc R . .
C113 C 0.4138(5) 0.4180(15) 0.3454(7) 0.048(5) Uani 1 1 d . . .
H11E H 0.4389 0.3974 0.3765 0.058 Uiso 1 1 calc R . .
H11F H 0.3958 0.4584 0.3533 0.058 Uiso 1 1 calc R . .
C114 C 0.3958(5) 0.2950(15) 0.3179(7) 0.061(5) Uani 1 1 d . . .
H11G H 0.3877 0.2408 0.3355 0.092 Uiso 1 1 calc R . .
H11H H 0.4152 0.2476 0.3145 0.092 Uiso 1 1 calc R . .
H11I H 0.3726 0.3157 0.2854 0.092 Uiso 1 1 calc R . .
C121 C 0.4795(4) 0.6892(14) 0.3099(6) 0.034(4) Uani 1 1 d . . .
H12A H 0.4663 0.6204 0.2847 0.041 Uiso 1 1 calc R . .
H12B H 0.4871 0.7599 0.2962 0.041 Uiso 1 1 calc R . .
C122 C 0.5164(4) 0.6328(13) 0.3536(5) 0.029(3) Uani 1 1 d . . .
H12C H 0.5091 0.5695 0.3702 0.035 Uiso 1 1 calc R . .
H12D H 0.5321 0.7034 0.3770 0.035 Uiso 1 1 calc R . .
C123 C 0.5413(4) 0.5644(14) 0.3377(6) 0.038(4) Uani 1 1 d . . .
H12E H 0.5251 0.4973 0.3128 0.045 Uiso 1 1 calc R . .
H12F H 0.5500 0.6286 0.3230 0.045 Uiso 1 1 calc R . .
C124 C 0.5763(4) 0.5022(13) 0.3809(6) 0.034(4) Uani 1 1 d . . .
H12G H 0.5918 0.4564 0.3705 0.051 Uiso 1 1 calc R . .
H12H H 0.5675 0.4398 0.3956 0.051 Uiso 1 1 calc R . .
H12I H 0.5928 0.5693 0.4048 0.051 Uiso 1 1 calc R . .
C131 C 0.4677(4) 0.8549(13) 0.3565(5) 0.029(3) Uani 1 1 d . . .
H13A H 0.4908 0.8210 0.3874 0.035 Uiso 1 1 calc R . .
H13B H 0.4482 0.8857 0.3637 0.035 Uiso 1 1 calc R . .
C132 C 0.4812(4) 0.9732(13) 0.3400(6) 0.036(4) Uani 1 1 d . . .
H13C H 0.5053 0.9504 0.3407 0.043 Uiso 1 1 calc R . .
H13D H 0.4603 0.9974 0.3061 0.043 Uiso 1 1 calc R . .
C133 C 0.4899(5) 1.0894(14) 0.3746(6) 0.045(4) Uani 1 1 d . . .
H13E H 0.4650 1.1167 0.3709 0.055 Uiso 1 1 calc R . .
H13F H 0.5083 1.0601 0.4087 0.055 Uiso 1 1 calc R . .
C134 C 0.5075(5) 1.2035(16) 0.3655(7) 0.055(5) Uani 1 1 d . . .
H13G H 0.5102 1.2758 0.3866 0.083 Uiso 1 1 calc R . .
H13H H 0.4903 1.2301 0.3312 0.083 Uiso 1 1 calc R . .
H13I H 0.5336 1.1800 0.3725 0.083 Uiso 1 1 calc R . .
C141 C 0.4138(5) 0.7901(14) 0.2727(6) 0.042(4) Uani 1 1 d . . .
H14A H 0.4228 0.8498 0.2570 0.050 Uiso 1 1 calc R . .
H14B H 0.4014 0.7137 0.2510 0.050 Uiso 1 1 calc R . .
C142 C 0.3827(4) 0.8593(15) 0.2766(6) 0.041(4) Uani 1 1 d . . .
H14C H 0.3716 0.7970 0.2890 0.050 Uiso 1 1 calc R . .
H14D H 0.3955 0.9306 0.3007 0.050 Uiso 1 1 calc R . .
C143 C 0.3499(5) 0.9148(17) 0.2297(6) 0.054(5) Uani 1 1 d . . .
H14E H 0.3366 0.8433 0.2057 0.065 Uiso 1 1 calc R . .
H14F H 0.3610 0.9758 0.2169 0.065 Uiso 1 1 calc R . .
C144 C 0.3196(5) 0.9859(18) 0.2342(7) 0.061(5) Uani 1 1 d . . .
H14G H 0.3002 1.0271 0.2029 0.091 Uiso 1 1 calc R . .
H14H H 0.3327 1.0529 0.2596 0.091 Uiso 1 1 calc R . .
H14I H 0.3061 0.9240 0.2430 0.091 Uiso 1 1 calc R . .
O1S O 0.5073(4) 0.6385(16) 0.4592(5) 0.093(5) Uani 1 1 d . C .
C1S C 0.4923(7) 0.711(2) 0.4841(10) 0.098(8) Uani 1 1 d . . .
H1SA H 0.4744 0.6547 0.4881 0.118 Uiso 0.40 1 calc PR B 1
H1SB H 0.4772 0.7878 0.4645 0.118 Uiso 0.40 1 calc PR B 1
H1SC H 0.4658 0.7475 0.4603 0.118 Uiso 0.60 1 calc PR B 2
H1SD H 0.4906 0.6540 0.5073 0.118 Uiso 0.60 1 calc PR B 2
C2SA C 0.5270(17) 0.754(6) 0.534(2) 0.084(17) Uiso 0.40 1 d P C 1
H2SA H 0.5252 0.8481 0.5395 0.101 Uiso 0.40 1 calc PR C 1
H2SB H 0.5288 0.7027 0.5605 0.101 Uiso 0.40 1 calc PR C 1
C2SB C 0.5200(11) 0.810(4) 0.5087(15) 0.079(11) Uiso 0.60 1 d P C 2
H2SC H 0.5184 0.8469 0.5355 0.095 Uiso 0.60 1 calc PR C 2
H2SD H 0.5169 0.8806 0.4863 0.095 Uiso 0.60 1 calc PR C 2
C3S C 0.5612(6) 0.728(2) 0.5297(8) 0.082(7) Uani 1 1 d . . .
H3SA H 0.5688 0.8084 0.5202 0.098 Uiso 0.40 1 calc PR C 1
H3SB H 0.5842 0.6978 0.5614 0.098 Uiso 0.40 1 calc PR C 1
H3SC H 0.5822 0.7843 0.5324 0.098 Uiso 0.60 1 calc PR C 2
H3SD H 0.5707 0.6890 0.5620 0.098 Uiso 0.60 1 calc PR C 2
C4S C 0.5495(6) 0.629(3) 0.4932(9) 0.109(10) Uani 1 1 d . C .
H4SA H 0.5566 0.5417 0.5086 0.131 Uiso 1 1 calc R . .
H4SB H 0.5631 0.6423 0.4761 0.131 Uiso 1 1 calc R . .
O2S O 0.1776(8) 1.090(3) 0.2440(10) 0.070(7) Uiso 0.50 1 d P . .
C5S C 0.1884(10) 1.101(3) 0.2116(13) 0.049(9) Uiso 0.50 1 d P . .
H5SA H 0.2036 1.1827 0.2180 0.059 Uiso 0.50 1 calc PR . .
H5SB H 0.1646 1.1051 0.1780 0.059 Uiso 0.50 1 calc PR . .
C6S C 0.2123(10) 0.990(3) 0.2166(13) 0.050(9) Uiso 0.50 1 d P . .
H6SA H 0.1962 0.9203 0.1931 0.059 Uiso 0.50 1 calc PR . .
H6SB H 0.2339 1.0152 0.2124 0.059 Uiso 0.50 1 calc PR . .
C7S C 0.2260(15) 0.955(5) 0.2619(18) 0.096(15) Uiso 0.50 1 d P . .
H7SA H 0.2550 0.9689 0.2825 0.115 Uiso 0.50 1 calc PR . .
H7SB H 0.2206 0.8618 0.2629 0.115 Uiso 0.50 1 calc PR . .
C8S C 0.2065(10) 1.035(3) 0.2813(13) 0.052(9) Uiso 0.50 1 d P . .
H8SA H 0.1973 0.9788 0.2975 0.063 Uiso 0.50 1 calc PR . .
H8SB H 0.2251 1.1008 0.3050 0.063 Uiso 0.50 1 calc PR . .

loop_
_atom_site_aniso_label
_atom_site_aniso_U_11
_atom_site_aniso_U_22
_atom_site_aniso_U_33
_atom_site_aniso_U_23
_atom_site_aniso_U_13
_atom_site_aniso_U_12
Mo1 0.0196(6) 0.0053(5) 0.0350(7) 0.0004(4) 0.0203(6) -0.0005(4)
Mo2 0.0193(6) 0.0048(5) 0.0343(7) -0.0002(4) 0.0197(5) -0.0005(4)
Mo3 0.0190(6) 0.0059(5) 0.0327(7) -0.0007(4) 0.0184(6) -0.0003(4)
I1 0.0225(4) 0.0130(4) 0.0362(6) 0.0027(4) 0.0198(4) 0.0009(3)
I2 0.0236(4) 0.0054(4) 0.0424(6) -0.0006(4) 0.0222(4) -0.0014(3)
I3 0.0209(4) 0.0112(4) 0.0392(6) 0.0003(4) 0.0220(4) -0.0015(3)
I4 0.0262(5) 0.0144(4) 0.0365(6) -0.0032(4) 0.0225(4) -0.0011(4)
O11 0.021(5) 0.024(5) 0.046(6) 0.005(4) 0.028(5) 0.000(4)
O12 0.051(7) 0.031(6) 0.082(9) -0.004(5) 0.056(7) -0.009(5)
O13 0.038(6) 0.037(6) 0.064(8) -0.006(5) 0.041(6) 0.001(5)
O21 0.027(5) 0.013(4) 0.049(6) -0.004(4) 0.030(5) 0.005(4)
O22 0.044(6) 0.035(6) 0.069(8) 0.003(5) 0.043(7) 0.012(5)
O23 0.049(7) 0.019(5) 0.068(8) 0.016(5) 0.039(7) 0.008(5)
O24 0.081(9) 0.021(5) 0.059(8) 0.005(5) 0.053(7) 0.002(5)
O25 0.070(8) 0.013(5) 0.088(9) 0.015(5) 0.064(8) 0.017(5)
O31 0.019(5) 0.013(5) 0.048(6) -0.003(4) 0.020(5) -0.007(4)
O32 0.041(7) 0.044(7) 0.045(8) -0.011(5) 0.014(6) -0.018(6)
O33 0.069(8) 0.019(6) 0.044(7) -0.008(5) 0.023(7) -0.010(6)
O34 0.041(6) 0.046(7) 0.032(7) 0.001(5) 0.017(6) 0.013(5)
O35 0.041(7) 0.057(8) 0.039(7) -0.008(6) 0.013(6) 0.017(6)
N11 0.044(8) 0.032(7) 0.040(8) 0.000(6) 0.030(7) -0.004(6)
N12 0.051(8) 0.009(6) 0.069(10) 0.014(6) 0.045(8) 0.009(6)
N21 0.020(6) 0.037(8) 0.052(9) -0.004(7) 0.020(7) 0.003(6)
N22 0.039(8) 0.026(7) 0.058(10) -0.001(6) 0.037(8) 0.004(6)
N31 0.056(9) 0.025(7) 0.031(8) 0.002(6) 0.017(8) -0.013(7)
N32 0.021(6) 0.029(7) 0.031(8) 0.000(6) 0.014(6) -0.004(5)
C11 0.027(8) 0.020(7) 0.036(9) 0.004(6) 0.024(7) 0.001(6)
C12 0.021(7) 0.019(7) 0.037(9) 0.002(6) 0.017(7) 0.004(6)
C13 0.040(9) 0.021(7) 0.036(9) -0.003(6) 0.028(8) -0.009(6)
C14 0.032(8) 0.028(8) 0.040(9) -0.002(6) 0.030(8) -0.007(6)
C15 0.036(8) 0.027(8) 0.030(9) -0.004(6) 0.021(7) -0.002(7)
C16 0.045(9) 0.020(7) 0.041(10) 0.003(6) 0.034(8) 0.003(6)
C21 0.016(6) 0.012(6) 0.034(7) -0.010(5) 0.015(6) 0.001(5)
C22 0.032(8) 0.021(7) 0.034(9) -0.005(6) 0.024(7) -0.002(6)
C23 0.024(7) 0.015(7) 0.044(9) -0.011(6) 0.025(7) 0.000(6)
C24 0.022(7) 0.016(7) 0.045(10) -0.004(6) 0.023(7) 0.002(6)
C25 0.037(8) 0.010(7) 0.035(9) 0.005(6) 0.016(8) -0.009(6)
C26 0.020(7) 0.006(6) 0.053(10) -0.003(6) 0.025(7) -0.001(5)
C31 0.026(8) 0.027(8) 0.038(9) 0.000(6) 0.026(7) -0.009(6)
C32 0.031(8) 0.024(7) 0.026(8) -0.001(6) 0.021(7) -0.006(6)
C33 0.019(7) 0.036(8) 0.021(8) 0.008(6) 0.010(6) -0.003(6)
C34 0.038(9) 0.013(7) 0.035(10) 0.000(6) 0.021(8) -0.005(6)
C35 0.042(9) 0.018(7) 0.040(10) 0.007(6) 0.026(8) 0.000(6)
C36 0.027(7) 0.008(6) 0.037(9) 0.001(6) 0.016(7) 0.002(6)
N1 0.038(7) 0.022(6) 0.051(9) 0.011(6) 0.034(7) 0.011(5)
C111 0.035(8) 0.039(9) 0.046(10) 0.002(7) 0.031(8) -0.001(7)
C112 0.050(10) 0.026(8) 0.055(12) 0.007(7) 0.036(9) 0.003(7)
C113 0.053(11) 0.040(10) 0.081(14) 0.013(9) 0.056(11) 0.006(8)
C114 0.068(13) 0.030(10) 0.099(17) 0.013(10) 0.053(13) 0.001(9)
C121 0.035(9) 0.030(8) 0.048(10) 0.009(7) 0.030(8) 0.002(7)
C122 0.027(8) 0.023(7) 0.042(10) -0.001(6) 0.022(8) -0.003(6)
C123 0.035(9) 0.030(8) 0.055(11) 0.002(7) 0.029(9) 0.008(7)
C124 0.026(8) 0.027(8) 0.063(12) -0.007(7) 0.033(9) -0.004(6)
C131 0.035(8) 0.031(8) 0.027(8) -0.001(6) 0.021(7) 0.007(7)
C132 0.035(9) 0.033(8) 0.060(12) 0.003(7) 0.039(9) 0.004(7)
C133 0.051(10) 0.029(9) 0.058(12) 0.000(8) 0.031(10) 0.003(8)
C134 0.057(12) 0.047(11) 0.064(13) -0.004(9) 0.035(11) -0.007(9)
C141 0.057(11) 0.024(8) 0.060(12) 0.007(7) 0.042(10) -0.001(7)
C142 0.036(9) 0.041(9) 0.045(11) 0.011(8) 0.022(9) 0.013(7)
C143 0.058(11) 0.057(11) 0.050(12) 0.009(9) 0.031(10) 0.029(9)
C144 0.047(11) 0.080(14) 0.056(13) 0.011(10) 0.029(10) 0.034(10)
O1S 0.047(8) 0.145(14) 0.065(10) -0.045(10) 0.016(8) 0.024(9)
C1S 0.094(18) 0.098(19) 0.15(3) -0.018(17) 0.09(2) 0.011(15)
C3S 0.082(16) 0.062(14) 0.089(18) -0.013(12) 0.039(15) 0.002(12)
C4S 0.052(14) 0.15(2) 0.084(19) -0.060(18) 0.013(13) 0.007(15)

loop_
_atom_type_symbol
_atom_type_description
_atom_type_scat_dispersion_real
_atom_type_scat_dispersion_imag
_atom_type_scat_source
C C 0.0033 0.0016 'International Tables Vol C Tables 4.2.6.8 and 6.1.1.4'
H H 0.0000 0.0000 'International Tables Vol C Tables 4.2.6.8 and 6.1.1.4'
N N 0.0061 0.0033 'International Tables Vol C Tables 4.2.6.8 and 6.1.1.4'
O O 0.0106 0.0060 'International Tables Vol C Tables 4.2.6.8 and 6.1.1.4'
Mo Mo -1.6832 0.6857 'International Tables Vol C Tables 4.2.6.8 and 6.1.1.4'
I I -0.4742 1.8119 'International Tables Vol C Tables 4.2.6.8 and 6.1.1.4'

loop_
_geom_angle_atom_site_label_1
_geom_angle_atom_site_label_2
_geom_angle_atom_site_label_3
_geom_angle
_geom_angle_site_symmetry_1
_geom_angle_site_symmetry_3
Mo2 Mo1 Mo2 89.87(4) 7_565 .
Mo2 Mo1 Mo3 60.26(4) 7_565 .
Mo2 Mo1 Mo3 60.13(4) 7_565 7_565
Mo2 Mo1 I1 121.90(5) 7_565 .
Mo2 Mo1 I1 61.42(4) . .
Mo2 Mo1 I2 121.18(5) 7_565 .
Mo2 Mo1 I2 61.12(3) . .
Mo2 Mo1 I3 61.74(4) 7_565 7_565
Mo2 Mo1 I3 120.39(5) . 7_565
Mo2 Mo1 I4 61.96(4) 7_565 .
Mo2 Mo1 I4 120.98(4) . .
Mo3 Mo1 Mo2 59.83(4) . .
Mo3 Mo1 Mo2 59.61(4) 7_565 .
Mo3 Mo1 Mo3 89.99(5) . 7_565
Mo3 Mo1 I1 61.64(4) . .
Mo3 Mo1 I1 121.01(5) 7_565 .
Mo3 Mo1 I2 120.94(5) . .
Mo3 Mo1 I2 61.07(4) 7_565 .
Mo3 Mo1 I3 122.01(5) . 7_565
Mo3 Mo1 I3 60.80(4) 7_565 7_565
Mo3 Mo1 I4 61.16(4) . .
Mo3 Mo1 I4 122.09(5) 7_565 .
I1 Mo1 I4 89.66(4) . .
I2 Mo1 I1 89.33(4) . .
I2 Mo1 I3 89.00(4) . 7_565
I2 Mo1 I4 176.66(5) . .
I3 Mo1 I1 176.30(5) 7_565 .
I3 Mo1 I4 91.83(4) 7_565 .
O11 Mo1 Mo2 137.8(2) . 7_565
O11 Mo1 Mo2 132.4(2) . .
O11 Mo1 Mo3 134.8(2) . .
O11 Mo1 Mo3 135.1(2) . 7_565
O11 Mo1 I1 86.1(2) . .
O11 Mo1 I2 86.7(2) . .
O11 Mo1 I3 90.5(2) . 7_565
O11 Mo1 I4 90.1(2) . .
Mo1 Mo2 Mo1 90.13(4) 7_565 .
Mo1 Mo2 Mo3 60.14(4) 7_565 7_565
Mo1 Mo2 Mo3 60.48(4) 7_565 .
Mo1 Mo2 I1 121.95(5) 7_565 .
Mo1 Mo2 I1 61.12(4) . .
Mo1 Mo2 I2 121.34(5) 7_565 .
Mo1 Mo2 I2 61.15(3) . .
Mo1 Mo2 I3 61.57(4) 7_565 .
Mo1 Mo2 I3 120.48(5) . .
Mo1 Mo2 I4 61.65(4) 7_565 7_565
Mo1 Mo2 I4 121.03(5) . 7_565
Mo3 Mo2 Mo1 60.03(4) 7_565 .
Mo3 Mo2 Mo1 59.65(4) . .
Mo3 Mo2 Mo3 90.13(5) 7_565 .
Mo3 Mo2 I1 121.12(5) 7_565 .
Mo3 Mo2 I1 61.47(4) . .
Mo3 Mo2 I2 61.21(4) 7_565 .
Mo3 Mo2 I2 120.79(5) . .
Mo3 Mo2 I3 121.71(5) 7_565 .
Mo3 Mo2 I3 60.85(3) . .
Mo3 Mo2 I4 61.02(4) 7_565 7_565
Mo3 Mo2 I4 122.12(5) . 7_565
I1 Mo2 I4 176.27(5) . 7_565
I2 Mo2 I1 89.18(4) . .
I2 Mo2 I3 177.00(5) . .
I2 Mo2 I4 89.47(4) . 7_565
I3 Mo2 I1 89.63(4) . .
I3 Mo2 I4 91.55(4) . 7_565
O21 Mo2 Mo1 129.6(2) . 7_565
O21 Mo2 Mo1 140.2(2) . .
O21 Mo2 Mo3 134.7(3) . 7_565
O21 Mo2 Mo3 134.7(2) . .
O21 Mo2 I1 91.9(3) . .
O21 Mo2 I2 92.2(2) . .
O21 Mo2 I3 85.0(2) . .
O21 Mo2 I4 84.7(3) . 7_565
Mo1 Mo3 Mo1 90.01(5) . 7_565
Mo1 Mo3 Mo2 59.59(4) . 7_565
Mo1 Mo3 Mo2 60.51(4) . .
Mo1 Mo3 I1 61.41(4) . .
Mo1 Mo3 I1 120.95(5) 7_565 .
Mo1 Mo3 I2 121.04(5) . 7_565
Mo1 Mo3 I2 61.34(4) 7_565 7_565
Mo1 Mo3 I3 122.28(5) . .
Mo1 Mo3 I3 61.55(4) 7_565 .
Mo1 Mo3 I4 61.82(4) . .
Mo1 Mo3 I4 122.32(5) 7_565 .
Mo2 Mo3 Mo1 60.36(4) 7_565 7_565
Mo2 Mo3 Mo1 59.40(4) . 7_565
Mo2 Mo3 Mo2 89.88(5) 7_565 .
Mo2 Mo3 I1 121.00(4) 7_565 .
Mo2 Mo3 I1 61.55(4) . .
Mo2 Mo3 I2 61.45(3) 7_565 7_565
Mo2 Mo3 I2 120.73(5) . 7_565
Mo2 Mo3 I3 121.88(5) 7_565 .
Mo2 Mo3 I3 61.78(3) . .
Mo2 Mo3 I4 61.99(4) 7_565 .
Mo2 Mo3 I4 122.31(4) . .
I2 Mo3 I1 177.09(6) 7_565 .
I2 Mo3 I4 90.13(4) 7_565 .
I3 Mo3 I1 90.18(4) . .
I3 Mo3 I2 89.56(4) . 7_565
I3 Mo3 I4 175.13(5) . .
I4 Mo3 I1 89.89(4) . .
O31 Mo3 Mo1 133.7(2) . .
O31 Mo3 Mo1 136.0(2) . 7_565
O31 Mo3 Mo2 139.1(2) . 7_565
O31 Mo3 Mo2 131.0(2) . .
O31 Mo3 I1 84.8(2) . .
O31 Mo3 I2 92.3(2) . 7_565
O31 Mo3 I3 85.6(2) . .
O31 Mo3 I4 89.5(2) . .
Mo1 I1 Mo2 57.46(4) . .
Mo1 I1 Mo3 56.95(3) . .
Mo3 I1 Mo2 56.97(3) . .
Mo2 I2 Mo1 57.73(3) . .
Mo3 I2 Mo1 57.59(4) 7_565 .
Mo3 I2 Mo2 57.34(3) 7_565 .
Mo1 I3 Mo2 56.69(3) 7_565 .
Mo3 I3 Mo1 57.65(4) . 7_565
Mo3 I3 Mo2 57.37(3) . .
Mo1 I4 Mo2 56.39(3) . 7_565
Mo3 I4 Mo1 57.02(3) . .
Mo3 I4 Mo2 57.00(4) . 7_565
C11 O11 Mo1 137.3(8) . .
C21 O21 Mo2 166.1(8) . .
C31 O31 Mo3 146.7(9) . .
O12 N11 C14 117.7(11) . .
O13 N11 O12 124.7(11) . .
O13 N11 C14 117.6(11) . .
O14A N12 O15B 108(2) . .
O14A N12 C12 117.1(13) . .
O15A N12 O14A 122.3(15) . .
O15A N12 O14B 111.2(16) . .
O15A N12 O15B 43.5(14) . .
O15A N12 C12 120.3(12) . .
O14B N12 O14A 30.4(14) . .
O14B N12 O15B 121(2) . .
O14B N12 C12 116.8(15) . .
O15B N12 C12 120.8(16) . .
O22 N21 C24 118.1(12) . .
O23 N21 O22 123.6(12) . .
O23 N21 C24 118.3(11) . .
O24 N22 C22 117.0(11) . .
O25 N22 O24 123.2(12) . .
O25 N22 C22 119.7(12) . .
O32 N31 O33 122.7(12) . .
O32 N31 C34 119.3(13) . .
O33 N31 C34 117.9(13) . .
O34 N32 C32 117.4(11) . .
O35 N32 O34 123.8(12) . .
O35 N32 C32 118.7(12) . .
O11 C11 C12 122.8(11) . .
O11 C11 C16 120.4(11) . .
C12 C11 C16 116.8(11) . .
C11 C12 N12 121.2(11) . .
C13 C12 N12 117.1(11) . .
C13 C12 C11 121.7(11) . .
C12 C13 C14 119.8(12) . .
C13 C14 N11 119.3(11) . .
C15 C14 N11 120.4(12) . .
C15 C14 C13 119.9(11) . .
C14 C15 C16 120.7(13) . .
C15 C16 C11 120.8(12) . .
O21 C21 C22 123.4(12) . .
O21 C21 C26 121.9(11) . .
C26 C21 C22 114.7(10) . .
C21 C22 N22 120.6(11) . .
C23 C22 N22 116.6(11) . .
C23 C22 C21 122.7(12) . .
C22 C23 C24 119.1(12) . .
C23 C24 N21 119.1(11) . .
C23 C24 C25 120.2(11) . .
C25 C24 N21 120.6(12) . .
C26 C25 C24 120.5(12) . .
C25 C26 C21 122.6(12) . .
O31 C31 C32 121.9(12) . .
O31 C31 C36 123.9(12) . .
C36 C31 C32 114.0(12) . .
C31 C32 N32 118.9(11) . .
C33 C32 N32 118.5(12) . .
C33 C32 C31 122.6(12) . .
C34 C33 C32 119.4(12) . .
C33 C34 N31 118.1(13) . .
C33 C34 C35 121.5(12) . .
C35 C34 N31 120.4(12) . .
C36 C35 C34 118.8(13) . .
C35 C36 C31 123.6(13) . .
C111 N1 C121 110.7(10) . .
C111 N1 C131 105.7(11) . .
C111 N1 C141 112.0(11) . .
C131 N1 C121 110.3(10) . .
C131 N1 C141 110.7(10) . .
C141 N1 C121 107.5(11) . .
N1 C111 C112 115.8(12) . .
C111 C112 C113 110.9(13) . .
C114 C113 C112 112.0(14) . .
C122 C121 N1 114.7(11) . .
C121 C122 C123 110.2(12) . .
C124 C123 C122 109.5(12) . .
N1 C131 C132 115.6(11) . .
C133 C132 C131 109.1(11) . .
C134 C133 C132 113.6(13) . .
C142 C141 N1 115.2(13) . .
C143 C142 C141 114.1(14) . .
C142 C143 C144 113.6(14) . .
C4S O1S C1S 106.5(16) . .
O1S C1S C2SA 109(3) . .
C2SB C1S O1S 104(2) . .
C2SB C1S C2SA 36(3) . .
C3S C2SA C1S 102(4) . .
C1S C2SB C3S 100(3) . .
C2SA C3S C2SB 33(2) . .
C4S C3S C2SA 108(3) . .
C4S C3S C2SB 103(2) . .
C3S C4S O1S 107.7(18) . .
C8S O2S C5S 105(3) . .
O2S C5S C6S 109(3) . .
C7S C6S C5S 100(3) . .
C6S C7S C8S 110(4) . .
O2S C8S C7S 105(3) . .

loop_
_geom_bond_atom_site_label_1
_geom_bond_atom_site_label_2
_geom_bond_distance
_geom_bond_site_symmetry_2
Mo1 Mo2 2.6444(15) 7_565
Mo1 Mo2 2.6822(14) .
Mo1 Mo3 2.6591(14) .
Mo1 Mo3 2.6734(17) 7_565
Mo1 I1 2.7858(14) .
Mo1 I2 2.7786(13) .
Mo1 I3 2.7823(14) 7_565
Mo1 I4 2.7942(13) .
Mo1 O11 2.105(8) .
Mo2 Mo1 2.6444(15) 7_565
Mo2 Mo3 2.6622(15) 7_565
Mo2 Mo3 2.6640(15) .
Mo2 I1 2.7939(16) .
Mo2 I2 2.7778(12) .
Mo2 I3 2.7871(13) .
Mo2 I4 2.8026(16) 7_565
Mo2 O21 2.069(7) .
Mo3 Mo1 2.6734(17) 7_565
Mo3 Mo2 2.6623(15) 7_565
Mo3 I1 2.7918(13) .
Mo3 I2 2.7713(13) 7_565
Mo3 I3 2.7624(13) .
Mo3 I4 2.7769(13) .
Mo3 O31 2.090(9) .
I2 Mo3 2.7713(13) 7_565
I3 Mo1 2.7825(14) 7_565
I4 Mo2 2.8025(16) 7_565
O11 C11 1.289(13) .
O12 N11 1.233(14) .
O13 N11 1.226(14) .
O14A N12 1.23(2) .
O15A N12 1.206(18) .
O14B N12 1.22(3) .
O15B N12 1.26(3) .
O21 C21 1.276(13) .
O22 N21 1.251(14) .
O23 N21 1.221(15) .
O24 N22 1.219(14) .
O25 N22 1.211(13) .
O31 C31 1.268(15) .
O32 N31 1.224(16) .
O33 N31 1.244(15) .
O34 N32 1.235(14) .
O35 N32 1.228(14) .
N11 C14 1.452(16) .
N12 C12 1.463(16) .
N21 C24 1.445(16) .
N22 C22 1.458(17) .
N31 C34 1.451(17) .
N32 C32 1.451(16) .
C11 C12 1.403(17) .
C11 C16 1.414(17) .
C12 C13 1.377(17) .
C13 C14 1.396(18) .
C14 C15 1.361(18) .
C15 C16 1.390(18) .
C21 C22 1.445(17) .
C21 C26 1.433(17) .
C22 C23 1.369(17) .
C23 C24 1.393(18) .
C24 C25 1.404(18) .
C25 C26 1.343(17) .
C31 C32 1.447(18) .
C31 C36 1.426(17) .
C32 C33 1.375(18) .
C33 C34 1.367(18) .
C34 C35 1.403(19) .
C35 C36 1.361(18) .
N1 C111 1.502(16) .
N1 C121 1.543(16) .
N1 C131 1.506(17) .
N1 C141 1.511(19) .
C111 C112 1.53(2) .
C112 C113 1.541(19) .
C113 C114 1.49(2) .
C121 C122 1.505(19) .
C122 C123 1.535(18) .
C123 C124 1.49(2) .
C131 C132 1.548(18) .
C132 C133 1.55(2) .
C133 C134 1.48(2) .
C141 C142 1.508(19) .
C142 C143 1.49(2) .
C143 C144 1.50(2) .
O1S C1S 1.46(2) .
O1S C4S 1.44(2) .
C1S C2SA 1.52(6) .
C1S C2SB 1.40(4) .
C2SA C3S 1.49(6) .
C2SB C3S 1.64(4) .
C3S C4S 1.44(3) .
O2S C5S 1.36(4) .
O2S C8S 1.27(4) .
C5S C6S 1.45(4) .
C6S C7S 1.32(5) .
C7S C8S 1.50(5) .
